data_1506523
loop_
_publ_author_name
'Davis, Riju'
'Tamaoki, Nobuyuki'

_publ_section_title
;
 Novel photochromic spiroheterocyclic molecules via oxidation of
 1,8-diaminonaphthalene.
;
_journal_issue 8
_journal_name_full 'Organic letters'
_journal_page_first 1461
_journal_page_last 1464
_journal_paper_doi 10.1021/ol050138s
_journal_volume 7
_journal_year 2005
_chemical_formula_sum 'C10 H8 N2 O'
_chemical_formula_weight 172.18
_chemical_name_systematic
; 
 ? 
;
_space_group_IT_number 14
_symmetry_cell_setting monoclinic
_symmetry_space_group_name_Hall '-P 2yn'
_symmetry_space_group_name_H-M 'P 1 21/n 1'
_atom_sites_solution_hydrogens mixed
_atom_sites_solution_primary direct
_atom_sites_solution_secondary difmap
_audit_creation_method SHELXL-97
_cell_angle_alpha 90.00
_cell_angle_beta 91.258(2)
_cell_angle_gamma 90.00
_cell_formula_units_Z 4
_cell_length_a 7.4462(8)
_cell_length_b 7.8786(9)
_cell_length_c 13.6251(15)
_cell_measurement_reflns_used 2358
_cell_measurement_temperature 203(2)
_cell_measurement_theta_max 28.233
_cell_measurement_theta_min 2.982
_cell_volume 799.13(15)
_computing_cell_refinement 'Bruker SMART'
_computing_data_collection 'Bruker SMART'
_computing_data_reduction 'Bruker SAINT'
_computing_molecular_graphics 'Bruker SHELXTL'
_computing_publication_material 'Bruker SHELXTL'
_computing_structure_refinement 'SHELXL-97 (Sheldrick, 1997)'
_computing_structure_solution 'SHELXS-97 (Sheldrick, 1990)'
_diffrn_ambient_temperature 203(2)
_diffrn_detector_area_resol_mean 8.366
_diffrn_measured_fraction_theta_full 0.993
_diffrn_measured_fraction_theta_max 0.939
_diffrn_measurement_device_type 'CCD area detector'
_diffrn_measurement_method 'phi and omega scans'
_diffrn_radiation_monochromator graphite
_diffrn_radiation_source 'rotating anode'
_diffrn_radiation_type MoK\a
_diffrn_radiation_wavelength 0.71069
_diffrn_reflns_av_R_equivalents 0.0141
_diffrn_reflns_av_sigmaI/netI 0.0155
_diffrn_reflns_limit_h_max 9
_diffrn_reflns_limit_h_min -9
_diffrn_reflns_limit_k_max 10
_diffrn_reflns_limit_k_min -10
_diffrn_reflns_limit_l_max 12
_diffrn_reflns_limit_l_min -17
_diffrn_reflns_number 4894
_diffrn_reflns_theta_full 27.18
_diffrn_reflns_theta_max 28.24
_diffrn_reflns_theta_min 2.99
_diffrn_standards_decay_% 0.0
_diffrn_standards_interval_time 240
_diffrn_standards_number 50
_exptl_absorpt_coefficient_mu 0.096
_exptl_absorpt_correction_T_max 0.9905
_exptl_absorpt_correction_T_min 0.9718
_exptl_absorpt_correction_type empirical
_exptl_absorpt_process_details sadabs
_exptl_crystal_colour colourless
_exptl_crystal_density_diffrn 1.431
_exptl_crystal_density_method 'not measured'
_exptl_crystal_description rectangular
_exptl_crystal_F_000 360
_exptl_crystal_size_max 0.30
_exptl_crystal_size_mid 0.20
_exptl_crystal_size_min 0.10
_refine_diff_density_max 0.181
_refine_diff_density_min -0.270
_refine_diff_density_rms 0.064
_refine_ls_extinction_method none
_refine_ls_goodness_of_fit_ref 1.086
_refine_ls_hydrogen_treatment mixed
_refine_ls_matrix_type full
_refine_ls_number_parameters 121
_refine_ls_number_reflns 1863
_refine_ls_number_restraints 0
_refine_ls_restrained_S_all 1.086
_refine_ls_R_factor_all 0.0519
_refine_ls_R_factor_gt 0.0459
_refine_ls_shift/su_max 0.005
_refine_ls_shift/su_mean 0.001
_refine_ls_structure_factor_coef Fsqd
_refine_ls_weighting_details 'calc w=1/[\s^2^(Fo^2^)+(0.0792P)^2^+0.1228P] where P=(Fo^2^+2Fc^2^)/3'
_refine_ls_weighting_scheme calc
_refine_ls_wR_factor_gt 0.1300
_refine_ls_wR_factor_ref 0.1363
_reflns_number_gt 1593
_reflns_number_total 1863
_reflns_threshold_expression >2sigma(I)
_cod_data_source_file ol050138ssi20050121_074409.cif
_cod_data_source_block 8-amino-1-iminonaphthalen-2(1H)-one
_cod_depositor_comments
;
The following automatic conversions were performed:

'_symmetry_cell_setting' value 'Monoclinic' changed to 'monoclinic'
according to /home/saulius/struct/CIF-dictionaries/cif_core.dic
dictionary named 'cif_core.dic' version 2.4.1 from 2010-06-29.

Automatic conversion script
Id: cif_fix_values 1715 2011-07-08 13:25:40Z adriana 

The following automatic conversions were performed:

'_atom_sites_solution_hydrogens' value ' geom and difmap' was changed
to 'mixed'.

Automatic conversion script
Id: cif_fix_values 6452 2018-10-05 10:23:21Z andrius 
;
_cod_original_sg_symbol_H-M P2(1)/n
_cod_database_code 1506523

loop_
_symmetry_equiv_pos_as_xyz
'x, y, z'
'-x+1/2, y+1/2, -z+1/2'
'-x, -y, -z'
'x-1/2, -y-1/2, z-1/2'

loop_
_atom_site_label
_atom_site_type_symbol
_atom_site_fract_x
_atom_site_fract_y
_atom_site_fract_z
_atom_site_U_iso_or_equiv
_atom_site_adp_type
_atom_site_occupancy
_atom_site_symmetry_multiplicity
_atom_site_calc_flag
_atom_site_refinement_flags
C1 C 0.33560(14) 0.02413(16) 0.62559(8) 0.0323(3) Uani 1 1 d .
C2 C 0.40189(16) 0.19036(18) 0.63993(10) 0.0405(3) Uani 1 1 d .
H2 H 0.4529 0.2203 0.7012 0.049 Uiso 1 1 calc R
C3 C 0.39356(17) 0.30845(17) 0.56673(11) 0.0454(4) Uani 1 1 d .
H3 H 0.4365 0.4189 0.5786 0.055 Uiso 1 1 calc R
C4 C 0.32198(17) 0.26671(17) 0.47444(10) 0.0413(3) Uani 1 1 d .
H4 H 0.3170 0.3486 0.4243 0.050 Uiso 1 1 calc R
C5 C 0.25839(14) 0.10434(15) 0.45702(8) 0.0310(3) Uani 1 1 d .
C6 C 0.26094(13) -0.01932(14) 0.53208(8) 0.0276(3) Uani 1 1 d .
C7 C 0.18773(14) -0.18721(15) 0.51170(8) 0.0294(3) Uani 1 1 d .
C8 C 0.12039(15) -0.22659(16) 0.40757(9) 0.0348(3) Uani 1 1 d .
C9 C 0.12208(16) -0.09107(17) 0.33598(9) 0.0383(3) Uani 1 1 d .
H9 H 0.0769 -0.1108 0.2720 0.046 Uiso 1 1 calc R
C10 C 0.18704(16) 0.06147(17) 0.35982(9) 0.0369(3) Uani 1 1 d .
H10 H 0.1868 0.1461 0.3112 0.044 Uiso 1 1 calc R
N1 N 0.34306(15) -0.08818(16) 0.70001(7) 0.0466(3) Uani 1 1 d .
H1A H 0.3886 -0.0582 0.7567 0.056 Uiso 1 1 calc R
H1B H 0.3023 -0.1907 0.6914 0.056 Uiso 1 1 calc R
N2 N 0.17441(15) -0.30279(14) 0.57752(8) 0.0408(3) Uani 1 1 d .
H2A H 0.1203(19) -0.400(2) 0.5520(11) 0.049 Uiso 1 1 d .
O1 O 0.06914(14) -0.37089(13) 0.38838(7) 0.0521(3) Uani 1 1 d .

loop_
_atom_site_aniso_label
_atom_site_aniso_U_11
_atom_site_aniso_U_22
_atom_site_aniso_U_33
_atom_site_aniso_U_23
_atom_site_aniso_U_13
_atom_site_aniso_U_12
C1 0.0274(5) 0.0413(7) 0.0284(6) -0.0029(5) 0.0009(4) -0.0003(4)
C2 0.0338(6) 0.0482(8) 0.0394(7) -0.0146(6) -0.0013(5) -0.0022(5)
C3 0.0411(7) 0.0333(7) 0.0619(9) -0.0118(6) 0.0028(6) -0.0056(5)
C4 0.0404(7) 0.0334(7) 0.0501(8) 0.0066(6) 0.0032(5) 0.0003(5)
C5 0.0270(5) 0.0338(6) 0.0323(6) 0.0025(5) 0.0014(4) 0.0018(4)
C6 0.0251(5) 0.0322(6) 0.0255(5) -0.0006(4) 0.0005(4) -0.0001(4)
C7 0.0289(5) 0.0325(6) 0.0266(6) 0.0008(4) -0.0028(4) 0.0009(4)
C8 0.0345(6) 0.0380(7) 0.0317(6) -0.0039(5) -0.0042(5) -0.0007(5)
C9 0.0393(6) 0.0510(8) 0.0242(6) 0.0006(5) -0.0051(5) 0.0014(5)
C10 0.0362(6) 0.0454(7) 0.0292(6) 0.0111(5) -0.0008(5) 0.0037(5)
N1 0.0544(7) 0.0592(8) 0.0256(5) 0.0037(5) -0.0104(5) -0.0106(6)
N2 0.0498(6) 0.0348(6) 0.0374(6) 0.0066(4) -0.0066(5) -0.0075(5)
O1 0.0699(7) 0.0413(6) 0.0442(6) -0.0062(4) -0.0165(5) -0.0106(5)

loop_
_atom_type_symbol
_atom_type_description
_atom_type_scat_dispersion_real
_atom_type_scat_dispersion_imag
_atom_type_scat_source
C C 0.0033 0.0016 'International Tables Vol C Tables 4.2.6.8 and 6.1.1.4'
N N 0.0061 0.0033 'International Tables Vol C Tables 4.2.6.8 and 6.1.1.4'
H H 0.0000 0.0000 'International Tables Vol C Tables 4.2.6.8 and 6.1.1.4'
O O 0.0106 0.0060 'International Tables Vol C Tables 4.2.6.8 and 6.1.1.4'

loop_
_geom_angle_atom_site_label_1
_geom_angle_atom_site_label_2
_geom_angle_atom_site_label_3
_geom_angle
N1 C1 C2 119.81(11)
N1 C1 C6 121.74(11)
C2 C1 C6 118.45(11)
C3 C2 C1 121.42(12)
C3 C2 H2 119.3
C1 C2 H2 119.3
C2 C3 C4 120.58(12)
C2 C3 H3 119.7
C4 C3 H3 119.7
C5 C4 C3 119.72(12)
C5 C4 H4 120.1
C3 C4 H4 120.1
C4 C5 C6 120.98(11)
C4 C5 C10 119.18(11)
C6 C5 C10 119.84(11)
C5 C6 C1 118.81(11)
C5 C6 C7 119.33(10)
C1 C6 C7 121.86(10)
N2 C7 C6 123.09(10)
N2 C7 C8 118.46(11)
C6 C7 C8 118.44(10)
O1 C8 C9 123.25(11)
O1 C8 C7 118.77(11)
C9 C8 C7 117.99(10)
C10 C9 C8 120.64(11)
C10 C9 H9 119.7
C8 C9 H9 119.7
C9 C10 C5 123.65(11)
C9 C10 H10 118.2
C5 C10 H10 118.2
C1 N1 H1A 120.0
C1 N1 H1B 120.0
H1A N1 H1B 120.0
C7 N2 H2A 111.3(9)

loop_
_geom_bond_atom_site_label_1
_geom_bond_atom_site_label_2
_geom_bond_distance
C1 N1 1.3461(16)
C1 C2 1.4116(18)
C1 C6 1.4207(15)
C2 C3 1.364(2)
C2 H2 0.9400
C3 C4 1.394(2)
C3 H3 0.9400
C4 C5 1.3828(17)
C4 H4 0.9400
C5 C6 1.4123(16)
C5 C10 1.4558(17)
C6 C7 1.4551(16)
C7 N2 1.2834(15)
C7 C8 1.5262(15)
C8 O1 1.2256(15)
C8 C9 1.4464(17)
C9 C10 1.3331(18)
C9 H9 0.9400
C10 H10 0.9400
N1 H1A 0.8700
N1 H1B 0.8700
N2 H2A 0.932(16)

loop_
_geom_torsion_atom_site_label_1
_geom_torsion_atom_site_label_2
_geom_torsion_atom_site_label_3
_geom_torsion_atom_site_label_4
_geom_torsion
N1 C1 C2 C3 -178.79(11)
C6 C1 C2 C3 0.72(18)
C1 C2 C3 C4 -1.29(19)
C2 C3 C4 C5 0.19(19)
C3 C4 C5 C6 1.47(18)
C3 C4 C5 C10 -178.87(11)
C4 C5 C6 C1 -2.01(16)
C10 C5 C6 C1 178.34(10)
C4 C5 C6 C7 178.12(10)
C10 C5 C6 C7 -1.53(16)
N1 C1 C6 C5 -179.59(10)
C2 C1 C6 C5 0.91(16)
N1 C1 C6 C7 0.28(17)
C2 C1 C6 C7 -179.22(10)
C5 C6 C7 N2 -175.33(10)
C1 C6 C7 N2 4.80(17)
C5 C6 C7 C8 3.49(15)
C1 C6 C7 C8 -176.38(10)
N2 C7 C8 O1 -5.69(18)
C6 C7 C8 O1 175.44(11)
N2 C7 C8 C9 174.91(11)
C6 C7 C8 C9 -3.97(16)
O1 C8 C9 C10 -176.89(12)
C7 C8 C9 C10 2.49(18)
C8 C9 C10 C5 -0.50(19)
C4 C5 C10 C9 -179.71(12)
C6 C5 C10 C9 -0.05(18)

loop_
_cod_related_entry_id
_cod_related_entry_code
_cod_related_entry_database
1 21157128 ChemSpider
